data_4107322
loop_
_publ_author_name
'Graham N. Newton'
'Geoffrey J. T. Cooper'
'Paul K\"ogerler'
'De-Liang Long'
'Leroy Cronin'

_publ_section_title
;
 Trading Templates: Supramolecular Transformations between {CoII13} and
 {CoII12} Nanoclusters
;
_journal_name_full 'Journal of the American Chemical Society'
_journal_page_first 790
_journal_page_last 791
_journal_paper_doi 10.1021/ja0768183
_journal_volume 130
_journal_year 2008
_chemical_formula_moiety '(C64 H150 Co13 N18 O43), 9(H2 O), 10(C H4 O)'
_chemical_formula_sum 'C74 H208 Co13 N18 O62'
_chemical_formula_weight 3108.67
_chemical_name_systematic
;
 ?
;
_space_group_IT_number 194
_symmetry_cell_setting hexagonal
_symmetry_space_group_name_Hall '-P 6c 2c'
_symmetry_space_group_name_H-M 'P 63/m m c'
_atom_sites_solution_hydrogens geom
_atom_sites_solution_primary direct
_atom_sites_solution_secondary difmap
_audit_creation_method SHELXL-97
_cell_angle_alpha 90.00
_cell_angle_beta 90.00
_cell_angle_gamma 120.00
_cell_formula_units_Z 2
_cell_length_a 21.4287(7)
_cell_length_b 21.4287(7)
_cell_length_c 23.3492(9)
_cell_measurement_reflns_used 15683
_cell_measurement_temperature 120(2)
_cell_measurement_theta_max 23.534
_cell_measurement_theta_min 1.41
_cell_volume 9285.3(6)
_computing_cell_refinement 'HKL Scalepack (Otwinowski & Minor 1997)'
_computing_data_collection 'Collect (Bruker AXS BV, 1997-2004)'
_computing_data_reduction 'HKL Denzo and Scalepack (Otwinowski & Minor 1997)'
_computing_molecular_graphics 'Ortep-3 for Windows (Farrugia, 1997)'
_computing_publication_material 'WinGX publication routines (Farrugia, 1999)'
_computing_structure_refinement 'SHELXL-97 (Sheldrick, 1997)'
_computing_structure_solution 'SHELXS-97 (Sheldrick, 1997)'
_diffrn_ambient_temperature 120(2)
_diffrn_detector_area_resol_mean 9
_diffrn_measured_fraction_theta_full 0.993
_diffrn_measured_fraction_theta_max 0.993
_diffrn_measurement_device_type 'Nonius kappa CCD'
_diffrn_measurement_method '\w & \p scans'
_diffrn_radiation_monochromator graphite
_diffrn_radiation_source 'fine-focus sealed tube'
_diffrn_radiation_type MoK\a
_diffrn_radiation_wavelength 0.71073
_diffrn_reflns_av_R_equivalents 0.0728
_diffrn_reflns_av_sigmaI/netI 0.0411
_diffrn_reflns_limit_h_max 16
_diffrn_reflns_limit_h_min -23
_diffrn_reflns_limit_k_max 23
_diffrn_reflns_limit_k_min -14
_diffrn_reflns_limit_l_max 24
_diffrn_reflns_limit_l_min -25
_diffrn_reflns_number 20778
_diffrn_reflns_theta_full 22.99
_diffrn_reflns_theta_max 22.99
_diffrn_reflns_theta_min 2.06
_diffrn_standards_decay_% none
_exptl_absorpt_coefficient_mu 1.195
_exptl_absorpt_correction_T_max 0.7960
_exptl_absorpt_correction_T_min 0.7157
_exptl_absorpt_correction_type empirical
_exptl_absorpt_process_details
;
R. H. Blessing, Acta Crystallogr., Sect A 1995, 51, 33-38.   
;
_exptl_crystal_colour purple
_exptl_crystal_density_diffrn 1.112
_exptl_crystal_density_meas ?
_exptl_crystal_description block
_exptl_crystal_F_000 3250
_exptl_crystal_size_max 0.30
_exptl_crystal_size_mid 0.24
_exptl_crystal_size_min 0.20
_refine_diff_density_max 0.54
_refine_diff_density_min -0.42
_refine_diff_density_rms 0.11
_refine_ls_extinction_coef none
_refine_ls_extinction_method none
_refine_ls_goodness_of_fit_ref 1.072
_refine_ls_hydrogen_treatment riding
_refine_ls_matrix_type full
_refine_ls_number_parameters 213
_refine_ls_number_reflns 2422
_refine_ls_number_restraints 14
_refine_ls_restrained_S_all 1.071
_refine_ls_R_factor_all 0.1129
_refine_ls_R_factor_gt 0.0778
_refine_ls_shift/su_max 0.001
_refine_ls_shift/su_mean 0.000
_refine_ls_structure_factor_coef Fsqd
_refine_ls_weighting_details 'calc w=1/[\s^2^(Fo^2^)+(0.1395P)^2^+22.3517P] where P=(Fo^2^+2Fc^2^)/3'
_refine_ls_weighting_scheme calc
_refine_ls_wR_factor_gt 0.2144
_refine_ls_wR_factor_ref 0.2478
_reflns_number_gt 1640
_reflns_number_total 2422
_reflns_threshold_expression >2sigma(I)
_cod_data_source_file ja0768183-file001.cif
_cod_data_source_block gn228
_cod_depositor_comments
;
The following automatic conversions were performed:

'_exptl_crystal_density_meas' value 'none' was changed to '?' - the
value is perceived as not measured.

Automatic conversion script
Id: cif_fix_values 3008 2015-01-20 13:52:24Z robertas 
;
_cod_database_code 4107322

loop_
_symmetry_equiv_pos_as_xyz
'x, y, z'
'-x, -y, z+1/2'
'-y, -x, -z+1/2'
'y, x, -z'
'x-y, -y, -z'
'-x+y, y, -z+1/2'
'x, x-y, -z+1/2'
'-x, -x+y, -z'
'-y, x-y, z'
'y, -x+y, z+1/2'
'x-y, x, z+1/2'
'-x+y, -x, z'
'-x, -y, -z'
'x, y, -z-1/2'
'y, x, z-1/2'
'-y, -x, z'
'-x+y, y, z'
'x-y, -y, z-1/2'
'-x, -x+y, z-1/2'
'x, x-y, z'
'y, -x+y, -z'
'-y, x-y, -z-1/2'
'-x+y, -x, -z-1/2'
'x-y, x, -z'

loop_
_atom_site_label
_atom_site_type_symbol
_atom_site_fract_x
_atom_site_fract_y
_atom_site_fract_z
_atom_site_U_iso_or_equiv
_atom_site_adp_type
_atom_site_occupancy
_atom_site_symmetry_multiplicity
_atom_site_calc_flag
_atom_site_refinement_flags
_atom_site_disorder_assembly
_atom_site_disorder_group
Co1 Co 0.81917(7) 0.33010(7) 0.7500 0.0534(5) Uani 1 2 d S . .
Co2 Co 0.80570(4) 0.19430(4) 0.68780(7) 0.0605(6) Uani 1 2 d S . .
Co3 Co 0.6667 0.3333 0.7101(2) 0.0577(13) Uani 0.50 6 d SPD . .
O1 O 0.7593(5) 0.3796(2) 0.7500 0.050(2) Uani 1 4 d S . .
O2 O 0.8611(3) 0.2614(3) 0.7500 0.0521(17) Uani 1 2 d S . .
H2 H 0.9147 0.2832 0.7500 0.063 Uiso 1 2 calc SR . .
O3 O 0.75239(16) 0.24761(16) 0.6920(3) 0.0523(17) Uani 1 2 d S . .
H3 H 0.7384 0.2616 0.6554 0.063 Uiso 1 2 calc SR . .
O4 O 0.85802(18) 0.14198(18) 0.7016(3) 0.075(2) Uani 1 2 d S . .
O5 O 0.8844(3) 0.3905(3) 0.6832(3) 0.0836(19) Uani 1 1 d . . .
O8 O 0.6903(9) 0.3806(18) 0.6292(11) 0.069(17) Uiso 0.17 2 d SPD . .
O9 O 0.7142(18) 0.3571(9) 0.6293(11) 0.087(18) Uani 0.17 2 d SPD . .
N1 N 0.8775(4) 0.2620(4) 0.6313(4) 0.078(2) Uani 1 1 d . . .
H1A H 0.8830 0.3067 0.6385 0.094 Uiso 1 1 calc R . .
H1B H 0.9208 0.2650 0.6400 0.094 Uiso 1 1 calc R . .
N2 N 0.9039(3) 0.0961(3) 0.5433(4) 0.097(4) Uani 1 2 d S . .
H2A H 0.8720 0.0480 0.5407 0.146 Uiso 0.50 1 calc PR . .
H2B H 0.9402 0.1037 0.5676 0.146 Uiso 0.50 1 calc PR . .
H2C H 0.9224 0.1136 0.5080 0.146 Uiso 0.50 1 calc PR . .
C1 C 0.7885(3) 0.2115(3) 0.5517(6) 0.098(4) Uani 1 2 d S . .
H1C H 0.7855 0.2145 0.5096 0.118 Uiso 1 2 calc SR . .
H1D H 0.7643 0.2357 0.5693 0.118 Uiso 1 2 calc SR . .
C2 C 0.8675(5) 0.2504(6) 0.5696(5) 0.093(3) Uani 1 1 d . . .
H2 H 0.8909 0.2990 0.5511 0.111 Uiso 1 1 calc R . .
C3 C 0.9046(5) 0.2104(6) 0.5457(4) 0.094(3) Uani 1 1 d . . .
H3A H 0.9046 0.2120 0.5034 0.112 Uiso 1 1 calc R . .
H3B H 0.9553 0.2345 0.5589 0.112 Uiso 1 1 calc R . .
C4 C 0.8664(3) 0.1336(3) 0.5653(6) 0.081(4) Uani 1 2 d S . .
H4 H 0.8672 0.1328 0.6081 0.097 Uiso 1 2 calc SR . .
C5 C 0.8736(4) 0.1264(4) 0.7500 0.097(7) Uani 1 4 d SD . .
C6 C 0.8876(14) 0.0617(12) 0.7500 0.100(12) Uani 0.50 2 d SPD . .
C7 C 0.9147(19) 0.4574(10) 0.6767(15) 0.073(12) Uani 0.50 2 d SPD . 1
C7' C 0.8932(16) 0.4466(8) 0.6536(12) 0.058(10) Uani 0.50 2 d SPD . 2
C8 C 0.982(2) 0.4908(12) 0.640(2) 0.087(15) Uiso 0.30 2 d SPD . 1
C8' C 0.917(3) 0.4587(13) 0.5920(12) 0.077(11) Uiso 0.30 2 d SPD . 2
C8" C 0.959(2) 0.4795(10) 0.6160(19) 0.063(11) Uiso 0.30 2 d SPD A 3
C9 C 0.6667 0.3333 0.6030(15) 0.034(7) Uani 0.50 6 d SPD . .
C10 C 0.6667 0.3333 0.536(3) 0.124(19) Uiso 0.50 6 d SP . .
O11 O 0.0379(8) 0.1561(8) 0.5669(6) 0.079(4) Uiso 0.40 1 d P . 1
O12 O 0.0450(10) 0.1855(10) 0.6021(8) 0.105(5) Uiso 0.40 1 d P B 2
C11 C 0.0856(6) 0.1712(12) 0.6083(9) 0.097(6) Uiso 0.70 2 d SP . 1
C12 C 0.046(2) 0.174(2) 0.6645(16) 0.114(12) Uiso 0.30 1 d P . 2
O13 O 0.0025(19) 0.3023(19) 0.7500 0.102(12) Uiso 0.40 2 d SPD . 4
C13 C 0.019(4) 0.308(4) 0.8110(11) 0.12(2) Uiso 0.20 1 d PD . 4
O14 O 0.015(2) 0.328(2) 0.7500 0.088(14) Uiso 0.30 2 d SPD C 1
C14 C 0.045(3) 0.406(2) 0.7500 0.103(15) Uiso 0.30 2 d SPD C 1
O15 O 0.0380(11) 0.2968(11) 0.8502(9) 0.107(7) Uiso 0.40 1 d PD . 2
C15 C 0.021(8) 0.304(8) 0.791(2) 0.04(3) Uiso 0.05 1 d PD . 2
O16 O 0.044(2) 0.324(2) 0.8702(17) 0.098(12) Uiso 0.20 1 d PD D 3
C16 C 0.081(5) 0.391(3) 0.902(4) 0.18(3) Uiso 0.20 1 d PD D 3
O17 O 0.136(2) 0.403(3) 0.903(2) 0.105(14) Uiso 0.15 1 d PD E 1
C17 C 0.195(2) 0.390(4) 0.893(4) 0.07(2) Uiso 0.14 2 d SPD . 1
C17' C 0.135(5) 0.456(5) 0.913(3) 0.044(19) Uiso 0.08 1 d P E 1
O18 O 0.0000 0.410(3) 1.0000 0.056(17) Uiso 0.10 2 d SPD . 2
C18 C 0.039(3) 0.405(3) 0.9522(18) 0.072(15) Uiso 0.15 1 d PD F 2
O18' O 0.083(4) 0.426(3) 0.932(3) 0.079(16) Uiso 0.10 1 d P F 2
O19 O 0.829(5) 0.414(2) 0.533(4) 0.08(2) Uiso 0.10 2 d SP . .
O19' O 0.824(11) 0.412(5) 0.497(10) 0.13(6) Uiso 0.06 2 d SP . .
O20 O 0.124(4) 0.365(4) 0.7500 0.064(19) Uiso 0.10 2 d SP . .
O21 O 0.0000 0.0000 0.5000 0.062(19) Uiso 0.24 12 d SP . .

loop_
_atom_site_aniso_label
_atom_site_aniso_U_11
_atom_site_aniso_U_22
_atom_site_aniso_U_33
_atom_site_aniso_U_23
_atom_site_aniso_U_13
_atom_site_aniso_U_12
Co1 0.0398(8) 0.0422(8) 0.0823(10) 0.000 0.000 0.0235(7)
Co2 0.0534(8) 0.0534(8) 0.0885(11) -0.0005(4) 0.0005(4) 0.0369(8)
Co3 0.0481(17) 0.0481(17) 0.077(3) 0.000 0.000 0.0241(9)
O1 0.046(5) 0.034(3) 0.075(6) 0.000 0.000 0.023(3)
O2 0.042(4) 0.052(4) 0.068(4) 0.000 0.000 0.028(3)
O3 0.050(3) 0.050(3) 0.064(4) -0.0043(15) 0.0043(15) 0.030(3)
O4 0.096(5) 0.096(5) 0.073(5) 0.0004(19) -0.0004(19) 0.078(5)
O5 0.073(4) 0.049(3) 0.136(5) 0.018(3) 0.043(4) 0.036(3)
O9 0.08(4) 0.13(4) 0.04(3) -0.012(12) -0.02(2) 0.040(18)
N1 0.069(4) 0.068(4) 0.113(6) -0.009(4) 0.007(4) 0.045(4)
N2 0.135(8) 0.135(8) 0.076(7) -0.011(3) 0.011(3) 0.108(9)
C1 0.115(9) 0.115(9) 0.110(11) 0.004(4) -0.004(4) 0.091(10)
C2 0.099(7) 0.096(7) 0.115(8) 0.029(6) 0.020(6) 0.072(7)
C3 0.098(7) 0.111(8) 0.096(7) 0.010(6) 0.011(6) 0.070(7)
C4 0.103(8) 0.103(8) 0.076(8) -0.002(3) 0.002(3) 0.080(9)
C5 0.136(15) 0.136(15) 0.092(14) 0.000 0.000 0.123(16)
C6 0.12(3) 0.12(3) 0.112(18) 0.000 0.000 0.10(3)
C7 0.07(2) 0.068(16) 0.08(2) 0.000(9) 0.001(18) 0.036(12)
C7' 0.048(18) 0.049(13) 0.08(2) 0.016(9) 0.033(17) 0.024(9)
C9 0.026(10) 0.026(10) 0.05(2) 0.000 0.000 0.013(5)

loop_
_atom_type_symbol
_atom_type_description
_atom_type_scat_dispersion_real
_atom_type_scat_dispersion_imag
_atom_type_scat_source
Co Co 0.3494 0.9721 'International Tables Vol C Tables 4.2.6.8 and 6.1.1.4'
O O 0.0106 0.0060 'International Tables Vol C Tables 4.2.6.8 and 6.1.1.4'
N N 0.0061 0.0033 'International Tables Vol C Tables 4.2.6.8 and 6.1.1.4'
C C 0.0033 0.0016 'International Tables Vol C Tables 4.2.6.8 and 6.1.1.4'
H H 0.0000 0.0000 'International Tables Vol C Tables 4.2.6.8 and 6.1.1.4'

loop_
_geom_angle_atom_site_label_1
_geom_angle_atom_site_label_2
_geom_angle_atom_site_label_3
_geom_angle
_geom_angle_site_symmetry_1
_geom_angle_site_symmetry_3
O1 Co1 O5 94.5(2) . 14_557
O1 Co1 O5 94.5(2) . .
O5 Co1 O5 98.3(4) 14_557 .
O1 Co1 O2 168.9(3) . .
O5 Co1 O2 92.72(19) 14_557 .
O5 Co1 O2 92.72(19) . .
O1 Co1 O3 95.5(2) . .
O5 Co1 O3 166.3(2) 14_557 .
O5 Co1 O3 90.2(2) . .
O2 Co1 O3 76.1(2) . .
O1 Co1 O3 95.5(2) . 14_557
O5 Co1 O3 90.2(2) 14_557 14_557
O5 Co1 O3 166.3(2) . 14_557
O2 Co1 O3 76.1(2) . 14_557
O3 Co1 O3 79.6(3) . 14_557
O4 Co2 O2 89.3(2) . .
O4 Co2 O2 89.3(2) . 3_666
O2 Co2 O2 83.6(3) . 3_666
O4 Co2 O3 167.7(3) . .
O2 Co2 O3 81.5(2) . .
O2 Co2 O3 81.5(2) 3_666 .
O4 Co2 N1 94.1(2) . 16_665
O2 Co2 N1 172.3(3) . 16_665
O2 Co2 N1 89.6(3) 3_666 16_665
O3 Co2 N1 94.1(2) . 16_665
O4 Co2 N1 94.1(2) . .
O2 Co2 N1 89.6(3) . .
O2 Co2 N1 172.3(3) 3_666 .
O3 Co2 N1 94.1(2) . .
N1 Co2 N1 97.0(4) 16_665 .
O4 Co2 Co2 80.6(2) . 14_557
O2 Co2 Co2 42.50(14) . 14_557
O2 Co2 Co2 42.50(14) 3_666 14_557
O3 Co2 Co2 87.16(19) . 14_557
N1 Co2 Co2 131.4(2) 16_665 14_557
N1 Co2 Co2 131.4(2) . 14_557
Co3 Co3 O1 61.54(19) 14_557 .
Co3 Co3 O1 61.54(19) 14_557 3_666
O1 Co3 O1 99.2(2) . 3_666
Co3 Co3 O1 61.54(19) 14_557 17_655
O1 Co3 O1 99.2(2) . 17_655
O1 Co3 O1 99.2(2) 3_666 17_655
Co3 Co3 O8 155.1(9) 14_557 20
O1 Co3 O8 104.3(6) . 20
O1 Co3 O8 104.3(6) 3_666 20
O1 Co3 O8 143.4(9) 17_655 20
Co3 Co3 O8 155.1(9) 14_557 16_665
O1 Co3 O8 143.4(9) . 16_665
O1 Co3 O8 104.3(6) 3_666 16_665
O1 Co3 O8 104.3(6) 17_655 16_665
O8 Co3 O8 42.8(15) 20 16_665
Co3 Co3 O8 155.1(9) 14_557 .
O1 Co3 O8 104.3(6) . .
O1 Co3 O8 143.4(9) 3_666 .
O1 Co3 O8 104.3(6) 17_655 .
O8 Co3 O8 42.8(15) 20 .
O8 Co3 O8 42.8(15) 16_665 .
Co3 Co3 O9 154.9(9) 14_557 16_665
O1 Co3 O9 128.2(3) . 16_665
O1 Co3 O9 93.4(9) 3_666 16_665
O1 Co3 O9 128.2(3) 17_655 16_665
O8 Co3 O9 24.4(8) 20 16_665
O8 Co3 O9 24.4(8) 16_665 16_665
O8 Co3 O9 50.0(17) . 16_665
Co3 Co3 O9 154.9(9) 14_557 .
O1 Co3 O9 93.4(9) . .
O1 Co3 O9 128.2(3) 3_666 .
O1 Co3 O9 128.2(3) 17_655 .
O8 Co3 O9 24.4(8) 20 .
O8 Co3 O9 50.0(17) 16_665 .
O8 Co3 O9 24.4(8) . .
O9 Co3 O9 43.1(15) 16_665 .
Co3 Co3 O9 154.9(9) 14_557 17_655
O1 Co3 O9 128.2(3) . 17_655
O1 Co3 O9 128.2(3) 3_666 17_655
O1 Co3 O9 93.4(9) 17_655 17_655
O8 Co3 O9 50.0(17) 20 17_655
O8 Co3 O9 24.4(8) 16_665 17_655
O8 Co3 O9 24.4(8) . 17_655
O9 Co3 O9 43.1(15) 16_665 17_655
O9 Co3 O9 43.1(14) . 17_655
Co3 Co3 C9 180.000(11) 14_557 .
O1 Co3 C9 118.46(19) . .
O1 Co3 C9 118.46(19) 3_666 .
O1 Co3 C9 118.46(19) 17_655 .
O8 Co3 C9 24.9(9) 20 .
O8 Co3 C9 24.9(9) 16_665 .
O8 Co3 C9 24.9(9) . .
O9 Co3 C9 25.1(9) 16_665 .
O9 Co3 C9 25.1(9) . .
O9 Co3 C9 25.1(9) 17_655 .
Co3 O1 Co3 56.9(4) . 14_557
Co3 O1 Co1 118.71(14) . 7_556
Co3 O1 Co1 118.71(14) 14_557 7_556
Co3 O1 Co1 118.71(14) . .
Co3 O1 Co1 118.71(14) 14_557 .
Co1 O1 Co1 113.7(4) 7_556 .
Co2 O2 Co2 95.0(3) . 14_557
Co2 O2 Co1 101.6(2) . .
Co2 O2 Co1 101.6(2) 14_557 .
Co2 O3 Co1 99.7(2) . .
Co2 O3 Co1 99.7(2) . 3_666
Co1 O3 Co1 98.2(3) . 3_666
C5 O4 Co2 126.5(8) . .
C7 O5 C7' 30.2(19) . .
C7 O5 Co1 127.7(16) . .
C7' O5 Co1 135.5(9) . .
O9 O8 O9 121(3) 17_655 .
O9 O8 C9 66.1(14) 17_655 .
O9 O8 C9 66.1(14) . .
O9 O8 O8 30.3(13) 17_655 16_665
O9 O8 O8 90.3(13) . 16_665
C9 O8 O8 44.7(17) . 16_665
O9 O8 O8 90.3(13) 17_655 20
O9 O8 O8 30.3(13) . 20
C9 O8 O8 44.7(17) . 20
O8 O8 O8 60.000(5) 16_665 20
O9 O8 O9 60.3(13) 17_655 16_665
O9 O8 O9 60.3(13) . 16_665
C9 O8 O9 35(2) . 16_665
O8 O8 O9 30.000(5) 16_665 16_665
O8 O8 O9 30.000(9) 20 16_665
O9 O8 Co3 77.8(14) 17_655 .
O9 O8 Co3 77.8(14) . .
C9 O8 Co3 100(3) . .
O8 O8 Co3 68.6(8) 16_665 .
O8 O8 Co3 68.6(8) 20 .
O9 O8 Co3 65.0(10) 16_665 .
O8 O9 O8 119(3) . 20
O8 O9 C9 65.4(14) . .
O8 O9 C9 65.4(14) 20 .
O8 O9 O9 29.7(13) . 17_655
O8 O9 O9 89.7(13) 20 17_655
C9 O9 O9 44.7(16) . 17_655
O8 O9 O9 89.7(13) . 16_665
O8 O9 O9 29.7(13) 20 16_665
C9 O9 O9 44.7(16) . 16_665
O9 O9 O9 60.000(10) 17_655 16_665
O8 O9 O8 59.7(13) . 16_665
O8 O9 O8 59.7(13) 20 16_665
C9 O9 O8 35(2) . 16_665
O9 O9 O8 30.000(7) 17_655 16_665
O9 O9 O8 30.000(5) 16_665 16_665
O8 O9 Co3 77.8(14) . .
O8 O9 Co3 77.8(14) 20 .
C9 O9 Co3 100(3) . .
O9 O9 Co3 68.5(7) 17_655 .
O9 O9 Co3 68.5(7) 16_665 .
O8 O9 Co3 65.0(10) 16_665 .
C2 N1 Co2 122.3(6) . .
C2 C1 C2 112.0(11) . 16_665
N1 C2 C1 113.1(9) . .
N1 C2 C3 112.3(8) . .
C1 C2 C3 109.7(10) . .
C4 C3 C2 110.6(8) . .
N2 C4 C3 110.0(7) . 16_665
N2 C4 C3 110.0(7) . .
C3 C4 C3 110.9(11) 16_665 .
O4 C5 O4 125.8(13) . 14_557
O4 C5 C6 115.3(6) . .
O4 C5 C6 115.3(6) 14_557 .
O4 C5 C6 115.3(6) . 3_666
O4 C5 C6 115.3(6) 14_557 3_666
C6 C5 C6 41(2) . 3_666
C6 C6 C5 69.6(10) 3_666 .
O5 C7 O5 124(3) . 20
O5 C7 C8 116.1(16) . .
O5 C7 C8 116.1(16) 20 .
O5 C7' O5 114.7(19) . 20
O5 C7' C8' 122.6(9) . .
O5 C7' C8' 122.6(9) 20 .
O8 C9 O8 91(3) 20 .
O8 C9 O8 91(3) 20 16_665
O8 C9 O8 91(3) . 16_665
O8 C9 O9 48.5(14) 20 .
O8 C9 O9 48.5(14) . .
O8 C9 O9 110(4) 16_665 .
O8 C9 O9 48.5(14) 20 16_665
O8 C9 O9 110(4) . 16_665
O8 C9 O9 48.5(14) 16_665 16_665
O9 C9 O9 91(3) . 16_665
O8 C9 O9 110(4) 20 17_655
O8 C9 O9 48.5(14) . 17_655
O8 C9 O9 48.5(14) 16_665 17_655
O9 C9 O9 91(3) . 17_655
O9 C9 O9 91(3) 16_665 17_655
O8 C9 C10 125(2) 20 .
O8 C9 C10 125(2) . .
O8 C9 C10 125(2) 16_665 .
O9 C9 C10 125(2) . .
O9 C9 C10 125(2) 16_665 .
O9 C9 C10 125(2) 17_655 .
O8 C9 Co3 55(2) 20 .
O8 C9 Co3 55(2) . .
O8 C9 Co3 55(2) 16_665 .
O9 C9 Co3 55(2) . .
O9 C9 Co3 55(2) 16_665 .
O9 C9 Co3 55(2) 17_655 .
C10 C9 Co3 180.000(11) . .
C11 O11 O11 49.4(9) . 17
O11 C11 O11 81.2(18) 17 .
O12 C12 C12 95.8(17) . 17
C13 O13 C13 156(7) . 14_557
O15 C15 C15 161(6) . 14_557
C17' O17 C17 132(7) . .
O17 C17 O17 152(8) . 17
C18 O18 C18 136(7) . 8_557
O18' C18 O18 147(7) . .

loop_
_geom_bond_atom_site_label_1
_geom_bond_atom_site_label_2
_geom_bond_distance
_geom_bond_site_symmetry_2
Co1 O1 2.034(5) .
Co1 O5 2.062(6) 14_557
Co1 O5 2.062(6) .
Co1 O2 2.072(6) .
Co1 O3 2.116(4) .
Co1 O3 2.116(4) 14_557
Co2 O4 1.968(7) .
Co2 O2 1.970(4) .
Co2 O2 1.970(4) 3_666
Co2 O3 1.981(6) .
Co2 N1 1.995(7) 16_665
Co2 N1 1.995(7) .
Co2 Co2 2.905(3) 14_557
Co3 Co3 1.863(11) 14_557
Co3 O1 1.955(8) .
Co3 O1 1.955(8) 3_666
Co3 O1 1.955(8) 17_655
Co3 O8 2.08(3) 20
Co3 O8 2.08(3) 16_665
Co3 O8 2.08(3) .
Co3 O9 2.08(3) 16_665
Co3 O9 2.08(3) .
Co3 O9 2.08(3) 17_655
Co3 C9 2.50(3) .
O1 Co3 1.955(8) 14_557
O1 Co1 2.034(5) 7_556
O2 Co2 1.970(4) 14_557
O3 Co1 2.116(4) 3_666
O4 C5 1.269(9) .
O5 C7 1.252(17) .
O5 C7' 1.316(15) .
O8 O9 0.88(3) 17_655
O8 O9 0.88(3) .
O8 C9 1.07(3) .
O8 O8 1.52(6) 16_665
O8 O8 1.52(6) 20
O8 O9 1.76(6) 16_665
O9 O8 0.88(3) 20
O9 C9 1.08(3) .
O9 O9 1.53(6) 17_655
O9 O9 1.53(6) 16_665
O9 O8 1.76(6) 16_665
N1 C2 1.459(13) .
N2 C4 1.484(14) .
C1 C2 1.524(12) .
C1 C2 1.524(12) 16_665
C2 C3 1.537(13) .
C3 C4 1.495(11) .
C4 C3 1.495(11) 16_665
C5 O4 1.269(9) 14_557
C5 C6 1.558(17) .
C5 C6 1.558(17) 3_666
C6 C6 1.09(5) 3_666
C7 O5 1.252(17) 20
C7 C8 1.507(14) .
C7' O5 1.316(15) 20
C7' C8' 1.508(14) .
C9 O8 1.07(3) 20
C9 O8 1.07(3) 16_665
C9 O9 1.08(3) 16_665
C9 O9 1.08(3) 17_655
C9 C10 1.55(7) .
O11 C11 1.32(2) .
O11 O11 1.72(3) 17
O12 C12 1.48(4) .
C11 O11 1.32(2) 17
C12 C12 1.74(8) 17
O13 C13 1.46(2) .
O13 C13 1.46(2) 14_557
O14 C14 1.45(2) .
O15 C15 1.46(2) .
C15 C15 1.90(12) 14_557
O16 C16 1.45(2) .
O17 C17' 1.17(8) .
O17 C17 1.44(2) .
C17 O17 1.44(2) 17
O18 C18 1.44(2) .
O18 C18 1.44(2) 8_557
C18 O18' 0.93(7) .
O19 O19' 0.9(2) .
